data_4317644
loop_
_publ_author_name
'Dana C. Haagenson'
'Daniel F. Moser'
'Lothar Stahl'
'Richard J. Staples'

_publ_section_title
;
 Syntheses and Structures of P-Anilino-P-chalcogeno- and
 P-Anilino-P-iminodiazasilaphosphetidines and Their Group 12 and 13 Metal
 Compounds
;
_journal_name_full 'Inorganic Chemistry'
_journal_page_first 1245
_journal_page_last 1253
_journal_paper_doi 10.1021/ic010973f
_journal_volume 41
_journal_year 2002
_chemical_formula_sum 'C16 H29 N3 P S Si Tl'
_chemical_formula_weight 558.91
_chemical_name_systematic
;
   ?
;
_space_group_IT_number 14
_symmetry_cell_setting monoclinic
_symmetry_space_group_name_Hall '-P 2yn'
_symmetry_space_group_name_H-M 'P 1 21/n 1'
_atom_sites_solution_hydrogens geom
_atom_sites_solution_primary direct
_atom_sites_solution_secondary difmap
_audit_creation_method SHELXL-97
_cell_angle_alpha 90.00
_cell_angle_beta 109.0550(10)
_cell_angle_gamma 90.00
_cell_formula_units_Z 4
_cell_length_a 13.5033(7)
_cell_length_b 9.4370(4)
_cell_length_c 17.6696(9)
_cell_measurement_temperature 213(2)
_cell_volume 2128.27(18)
_computing_cell_refinement 'SMART (BRUKER, V5.054, 1998)'
_computing_data_collection 'ASTRO (BRUKER, V5.007, 1997)'
_computing_data_reduction 'SAINT (BRUKER, V6.01, 1999)'
_computing_molecular_graphics 'SHELXTL (BRUKER, 1998, V5.1)'
_computing_publication_material 'XCIF (Sheldrick and BRUKER, 1997, V5.1)'
_computing_structure_refinement 'SHELXL-97 (Sheldrick, 1997)'
_computing_structure_solution 'SHELXS-97 (Sheldrick, 1990)'
_diffrn_ambient_temperature 213(2)
_diffrn_measured_fraction_theta_full 0.908
_diffrn_measured_fraction_theta_max 0.908
_diffrn_measurement_method '\w, 0.3 deg'
_diffrn_radiation_monochromator graphite
_diffrn_radiation_source 'fine-focus sealed tube'
_diffrn_radiation_type MoK\a
_diffrn_radiation_wavelength 0.71073
_diffrn_reflns_av_R_equivalents 0.0290
_diffrn_reflns_av_sigmaI/netI 0.0246
_diffrn_reflns_limit_h_max 16
_diffrn_reflns_limit_h_min -17
_diffrn_reflns_limit_k_max 5
_diffrn_reflns_limit_k_min -12
_diffrn_reflns_limit_l_max 21
_diffrn_reflns_limit_l_min -22
_diffrn_reflns_number 13095
_diffrn_reflns_theta_full 27.71
_diffrn_reflns_theta_max 27.71
_diffrn_reflns_theta_min 1.66
_diffrn_standards_decay_% <1
_diffrn_standards_interval_count 0
_diffrn_standards_number 0
_exptl_absorpt_coefficient_mu 7.821
_exptl_absorpt_correction_T_max 0.92806
_exptl_absorpt_correction_T_min 0.51666
_exptl_absorpt_correction_type 'Empirical, SADABS'
_exptl_crystal_colour colorless
_exptl_crystal_density_diffrn 1.744
_exptl_crystal_density_method 'not measured'
_exptl_crystal_description block
_exptl_crystal_F_000 1088
_exptl_crystal_size_max 0.15
_exptl_crystal_size_mid 0.10
_exptl_crystal_size_min 0.10
_refine_diff_density_max 0.964
_refine_diff_density_min -0.737
_refine_diff_density_rms 0.094
_refine_ls_extinction_method none
_refine_ls_goodness_of_fit_ref 1.046
_refine_ls_hydrogen_treatment mixed
_refine_ls_matrix_type full
_refine_ls_number_parameters 208
_refine_ls_number_reflns 4532
_refine_ls_number_restraints 0
_refine_ls_restrained_S_all 1.046
_refine_ls_R_factor_all 0.0287
_refine_ls_R_factor_gt 0.0240
_refine_ls_shift/su_max 0.007
_refine_ls_shift/su_mean 0.001
_refine_ls_structure_factor_coef Fsqd
_refine_ls_weighting_details 'calc w=1/[\s^2^(Fo^2^)+(0.0356P)^2^+0.9838P] where P=(Fo^2^+2Fc^2^)/3'
_refine_ls_weighting_scheme calc
_refine_ls_wR_factor_gt 0.0615
_refine_ls_wR_factor_ref 0.0634
_reflns_number_gt 3998
_reflns_number_total 4532
_reflns_threshold_expression >2sigma(I)
_cod_data_source_file ic010973f_4.cif
_cod_data_source_block 7
_cod_depositor_comments
;
The following automatic conversions were performed:

'_symmetry_cell_setting' value 'Monoclinic' changed to 'monoclinic'
according to the built-in table from CIF Core dictionary named
'cif_core.dic' version 2.4.1 from 2010-06-29.

Automatic conversion script
Id: cif_fix_values 1646 2011-03-28 12:23:43Z adriana 
;
_cod_database_code 4317644

loop_
_symmetry_equiv_pos_as_xyz
'x, y, z'
'-x+1/2, y+1/2, -z+1/2'
'-x, -y, -z'
'x-1/2, -y-1/2, z-1/2'

loop_
_atom_site_label
_atom_site_type_symbol
_atom_site_fract_x
_atom_site_fract_y
_atom_site_fract_z
_atom_site_U_iso_or_equiv
_atom_site_adp_type
_atom_site_occupancy
_atom_site_symmetry_multiplicity
_atom_site_calc_flag
_atom_site_refinement_flags
_atom_site_disorder_assembly
_atom_site_disorder_group
Tl1 Tl 0.682224(11) 0.446837(14) 0.123718(8) 0.03807(6) Uani 1 1 d . . .
S1 S 0.69596(7) 0.68436(10) 0.22955(6) 0.0415(2) Uani 1 1 d . . .
P1 P 0.54257(6) 0.65114(9) 0.20683(5) 0.02664(17) Uani 1 1 d . . .
Si1 Si 0.44190(7) 0.76925(10) 0.28747(5) 0.02924(19) Uani 1 1 d . . .
N1 N 0.4693(2) 0.7981(3) 0.19925(16) 0.0282(6) Uani 1 1 d . . .
N2 N 0.5062(2) 0.6099(3) 0.28654(16) 0.0308(6) Uani 1 1 d . . .
N3 N 0.5109(2) 0.5393(3) 0.13409(17) 0.0303(6) Uani 1 1 d . . .
C1 C 0.3014(3) 0.7557(4) 0.2789(2) 0.0407(8) Uani 1 1 d . . .
H1A H 0.2878 0.8152 0.3192 0.061 Uiso 1 1 calc R . .
H1B H 0.2847 0.6581 0.2869 0.061 Uiso 1 1 calc R . .
H1C H 0.2583 0.7868 0.2261 0.061 Uiso 1 1 calc R . .
C2 C 0.5077(3) 0.8914(5) 0.3711(2) 0.0487(10) Uani 1 1 d . . .
H2A H 0.4570 0.9265 0.3948 0.073 Uiso 1 1 calc R . .
H2B H 0.5376 0.9705 0.3509 0.073 Uiso 1 1 calc R . .
H2C H 0.5630 0.8412 0.4113 0.073 Uiso 1 1 calc R . .
C10 C 0.5439(3) 0.4942(4) 0.3456(2) 0.0392(8) Uani 1 1 d . . .
C11 C 0.5613(5) 0.3607(4) 0.3036(3) 0.0628(13) Uani 1 1 d . . .
H11A H 0.6152 0.3779 0.2795 0.094 Uiso 1 1 calc R . .
H11B H 0.4965 0.3346 0.2624 0.094 Uiso 1 1 calc R . .
H11C H 0.5832 0.2843 0.3422 0.094 Uiso 1 1 calc R . .
C12 C 0.6452(4) 0.5369(5) 0.4101(3) 0.0630(14) Uani 1 1 d . . .
H12A H 0.6334 0.6220 0.4367 0.094 Uiso 1 1 calc R . .
H12B H 0.6988 0.5551 0.3858 0.094 Uiso 1 1 calc R . .
H12C H 0.6680 0.4609 0.4489 0.094 Uiso 1 1 calc R . .
C13 C 0.4591(4) 0.4664(5) 0.3829(3) 0.0599(12) Uani 1 1 d . . .
H13A H 0.4482 0.5510 0.4103 0.090 Uiso 1 1 calc R . .
H13B H 0.4805 0.3891 0.4210 0.090 Uiso 1 1 calc R . .
H13C H 0.3943 0.4413 0.3413 0.090 Uiso 1 1 calc R . .
C20 C 0.4563(3) 0.9214(4) 0.1450(2) 0.0360(8) Uani 1 1 d . . .
C21 C 0.3579(4) 0.9986(5) 0.1459(3) 0.0629(14) Uani 1 1 d . . .
H21A H 0.2983 0.9352 0.1276 0.094 Uiso 1 1 calc R . .
H21B H 0.3463 1.0803 0.1108 0.094 Uiso 1 1 calc R . .
H21C H 0.3664 1.0295 0.2000 0.094 Uiso 1 1 calc R . .
C22 C 0.5500(4) 1.0201(5) 0.1732(3) 0.0571(12) Uani 1 1 d . . .
H22A H 0.5586 1.0520 0.2272 0.086 Uiso 1 1 calc R . .
H22B H 0.5386 1.1013 0.1377 0.086 Uiso 1 1 calc R . .
H22C H 0.6125 0.9701 0.1728 0.086 Uiso 1 1 calc R . .
C23 C 0.4417(4) 0.8715(5) 0.0603(2) 0.0514(10) Uani 1 1 d . . .
H23A H 0.3814 0.8092 0.0424 0.077 Uiso 1 1 calc R . .
H23B H 0.5038 0.8205 0.0595 0.077 Uiso 1 1 calc R . .
H23C H 0.4308 0.9527 0.0249 0.077 Uiso 1 1 calc R . .
C30 C 0.4117(3) 0.4861(3) 0.09418(18) 0.0278(7) Uani 1 1 d . . .
C31 C 0.3166(3) 0.5423(4) 0.0970(2) 0.0355(8) Uani 1 1 d . . .
H31A H 0.3178 0.6221 0.1291 0.043 Uiso 1 1 calc R . .
C32 C 0.2215(3) 0.4830(4) 0.0538(2) 0.0400(8) Uani 1 1 d . . .
H32A H 0.1593 0.5230 0.0570 0.048 Uiso 1 1 calc R . .
C33 C 0.2164(3) 0.3653(4) 0.0057(2) 0.0436(9) Uani 1 1 d . . .
H33A H 0.1515 0.3251 -0.0234 0.052 Uiso 1 1 calc R . .
C34 C 0.3083(3) 0.3084(4) 0.0015(2) 0.0449(9) Uani 1 1 d . . .
H34A H 0.3062 0.2285 -0.0308 0.054 Uiso 1 1 calc R . .
C35 C 0.4040(3) 0.3681(3) 0.0445(2) 0.0364(8) Uani 1 1 d . . .
H35A H 0.4657 0.3281 0.0402 0.044 Uiso 1 1 calc R . .

loop_
_atom_site_aniso_label
_atom_site_aniso_U_11
_atom_site_aniso_U_22
_atom_site_aniso_U_33
_atom_site_aniso_U_23
_atom_site_aniso_U_13
_atom_site_aniso_U_12
Tl1 0.03804(9) 0.03902(9) 0.04068(9) 0.00031(6) 0.01768(6) 0.00975(5)
S1 0.0227(4) 0.0481(5) 0.0522(5) -0.0156(4) 0.0101(4) -0.0020(4)
P1 0.0224(4) 0.0291(4) 0.0274(4) -0.0040(3) 0.0069(3) 0.0017(3)
Si1 0.0250(4) 0.0333(4) 0.0298(4) -0.0066(4) 0.0095(4) 0.0005(4)
N1 0.0279(14) 0.0256(13) 0.0328(14) -0.0005(11) 0.0121(11) 0.0038(10)
N2 0.0328(15) 0.0323(14) 0.0248(13) 0.0003(11) 0.0061(11) 0.0074(12)
N3 0.0264(14) 0.0328(14) 0.0310(14) -0.0054(11) 0.0085(12) -0.0003(11)
C1 0.0295(18) 0.050(2) 0.044(2) -0.0065(17) 0.0150(16) -0.0029(16)
C2 0.040(2) 0.059(2) 0.048(2) -0.024(2) 0.0156(18) -0.0067(19)
C10 0.045(2) 0.0397(18) 0.0302(17) 0.0074(15) 0.0088(16) 0.0061(17)
C11 0.101(4) 0.039(2) 0.048(2) 0.0069(18) 0.024(3) 0.020(2)
C12 0.057(3) 0.067(3) 0.048(3) 0.013(2) -0.006(2) 0.008(2)
C13 0.061(3) 0.074(3) 0.046(2) 0.019(2) 0.021(2) 0.002(2)
C20 0.0335(18) 0.0318(17) 0.045(2) 0.0053(14) 0.0158(16) 0.0014(14)
C21 0.064(3) 0.055(2) 0.082(3) 0.037(3) 0.041(3) 0.030(2)
C22 0.059(3) 0.041(2) 0.069(3) 0.004(2) 0.017(2) -0.013(2)
C23 0.066(3) 0.049(2) 0.044(2) 0.0087(18) 0.025(2) 0.001(2)
C30 0.0315(17) 0.0296(15) 0.0204(14) 0.0011(12) 0.0058(13) -0.0011(13)
C31 0.0328(18) 0.0422(19) 0.0321(17) -0.0068(14) 0.0112(15) -0.0040(14)
C32 0.0332(19) 0.052(2) 0.0343(18) -0.0006(16) 0.0109(15) -0.0053(16)
C33 0.043(2) 0.048(2) 0.0344(18) -0.0017(16) 0.0045(16) -0.0201(17)
C34 0.060(3) 0.0306(18) 0.039(2) -0.0048(15) 0.0090(18) -0.0090(17)
C35 0.043(2) 0.0291(17) 0.0318(17) -0.0021(14) 0.0058(15) 0.0016(14)

loop_
_atom_type_symbol
_atom_type_description
_atom_type_scat_dispersion_real
_atom_type_scat_dispersion_imag
_atom_type_scat_source
C C 0.0033 0.0016 'International Tables Vol C Tables 4.2.6.8 and 6.1.1.4'
H H 0.0000 0.0000 'International Tables Vol C Tables 4.2.6.8 and 6.1.1.4'
N N 0.0061 0.0033 'International Tables Vol C Tables 4.2.6.8 and 6.1.1.4'
Si Si 0.0817 0.0704 'International Tables Vol C Tables 4.2.6.8 and 6.1.1.4'
P P 0.1023 0.0942 'International Tables Vol C Tables 4.2.6.8 and 6.1.1.4'
S S 0.1246 0.1234 'International Tables Vol C Tables 4.2.6.8 and 6.1.1.4'
Tl Tl -2.8358 9.6688 'International Tables Vol C Tables 4.2.6.8 and 6.1.1.4'

loop_
_geom_angle_atom_site_label_1
_geom_angle_atom_site_label_2
_geom_angle_atom_site_label_3
_geom_angle
_geom_angle_site_symmetry_1
_geom_angle_site_symmetry_3
_geom_angle_publ_flag
N3 Tl1 S1 63.44(6) . . ?
P1 S1 Tl1 84.55(4) . . ?
N3 P1 N2 116.30(15) . . ?
N3 P1 N1 118.76(14) . . ?
N2 P1 N1 86.13(14) . . ?
N3 P1 S1 104.51(12) . . ?
N2 P1 S1 115.73(10) . . ?
N1 P1 S1 115.44(10) . . ?
N3 P1 Si1 133.48(11) . . ?
N2 P1 Si1 43.26(10) . . ?
N1 P1 Si1 43.21(10) . . ?
S1 P1 Si1 121.99(5) . . ?
N1 Si1 N2 82.75(13) . . ?
N1 Si1 C2 115.46(18) . . ?
N2 Si1 C2 115.71(17) . . ?
N1 Si1 C1 116.68(16) . . ?
N2 Si1 C1 116.08(16) . . ?
C2 Si1 C1 108.57(18) . . ?
N1 Si1 P1 41.55(9) . . ?
N2 Si1 P1 41.51(10) . . ?
C2 Si1 P1 121.12(14) . . ?
C1 Si1 P1 130.31(13) . . ?
C20 N1 P1 129.9(2) . . ?
C20 N1 Si1 133.6(2) . . ?
P1 N1 Si1 95.23(13) . . ?
C10 N2 P1 129.3(2) . . ?
C10 N2 Si1 133.5(2) . . ?
P1 N2 Si1 95.23(14) . . ?
C30 N3 P1 127.1(2) . . ?
C30 N3 Tl1 126.3(2) . . ?
P1 N3 Tl1 105.84(14) . . ?
N2 C10 C11 109.9(3) . . ?
N2 C10 C13 107.3(3) . . ?
C11 C10 C13 109.1(4) . . ?
N2 C10 C12 110.5(3) . . ?
C11 C10 C12 110.0(4) . . ?
C13 C10 C12 109.9(4) . . ?
N1 C20 C22 111.0(3) . . ?
N1 C20 C21 106.8(3) . . ?
C22 C20 C21 109.8(4) . . ?
N1 C20 C23 110.1(3) . . ?
C22 C20 C23 109.9(4) . . ?
C21 C20 C23 109.1(4) . . ?
N3 C30 C35 117.8(3) . . ?
N3 C30 C31 126.0(3) . . ?
C35 C30 C31 116.2(3) . . ?
C32 C31 C30 121.5(3) . . ?
C31 C32 C33 121.0(4) . . ?
C34 C33 C32 118.7(3) . . ?
C33 C34 C35 120.5(3) . . ?
C34 C35 C30 122.1(4) . . ?

loop_
_geom_bond_atom_site_label_1
_geom_bond_atom_site_label_2
_geom_bond_distance
_geom_bond_site_symmetry_2
_geom_bond_publ_flag
Tl1 N3 2.534(3) . ?
Tl1 S1 2.8861(9) . ?
S1 P1 2.0017(12) . ?
P1 N3 1.609(3) . ?
P1 N2 1.682(3) . ?
P1 N1 1.683(3) . ?
P1 Si1 2.5269(12) . ?
Si1 N1 1.737(3) . ?
Si1 N2 1.739(3) . ?
Si1 C2 1.856(4) . ?
Si1 C1 1.858(4) . ?
N1 C20 1.481(4) . ?
N2 C10 1.481(4) . ?
N3 C30 1.389(4) . ?
C10 C11 1.518(6) . ?
C10 C13 1.520(6) . ?
C10 C12 1.521(6) . ?
C20 C22 1.518(5) . ?
C20 C21 1.520(6) . ?
C20 C23 1.519(6) . ?
C30 C35 1.401(5) . ?
C30 C31 1.405(5) . ?
C31 C32 1.380(5) . ?
C32 C33 1.387(6) . ?
C33 C34 1.376(6) . ?
C34 C35 1.387(5) . ?

loop_
_geom_torsion_atom_site_label_1
_geom_torsion_atom_site_label_2
_geom_torsion_atom_site_label_3
_geom_torsion_atom_site_label_4
_geom_torsion
_geom_torsion_site_symmetry_1
_geom_torsion_site_symmetry_2
_geom_torsion_site_symmetry_3
_geom_torsion_site_symmetry_4
_geom_torsion_publ_flag
N3 Tl1 S1 P1 7.28(8) . . . . ?
Tl1 S1 P1 N3 -10.62(11) . . . . ?
Tl1 S1 P1 N2 118.64(11) . . . . ?
Tl1 S1 P1 N1 -142.95(11) . . . . ?
Tl1 S1 P1 Si1 167.94(5) . . . . ?
N3 P1 Si1 N1 -87.6(2) . . . . ?
N2 P1 Si1 N1 -170.9(2) . . . . ?
S1 P1 Si1 N1 94.29(15) . . . . ?
N3 P1 Si1 N2 83.3(2) . . . . ?
N1 P1 Si1 N2 170.9(2) . . . . ?
S1 P1 Si1 N2 -94.78(15) . . . . ?
N3 P1 Si1 C2 178.0(2) . . . . ?
N2 P1 Si1 C2 94.7(2) . . . . ?
N1 P1 Si1 C2 -94.3(2) . . . . ?
S1 P1 Si1 C2 -0.1(2) . . . . ?
N3 P1 Si1 C1 -1.6(2) . . . . ?
N2 P1 Si1 C1 -84.9(2) . . . . ?
N1 P1 Si1 C1 86.0(2) . . . . ?
S1 P1 Si1 C1 -179.69(17) . . . . ?
N3 P1 N1 C20 -67.7(3) . . . . ?
N2 P1 N1 C20 174.3(3) . . . . ?
S1 P1 N1 C20 57.5(3) . . . . ?
Si1 P1 N1 C20 168.1(4) . . . . ?
N3 P1 N1 Si1 124.22(15) . . . . ?
N2 P1 N1 Si1 6.21(13) . . . . ?
S1 P1 N1 Si1 -110.52(11) . . . . ?
N2 Si1 N1 C20 -173.4(3) . . . . ?
C2 Si1 N1 C20 -58.3(4) . . . . ?
C1 Si1 N1 C20 71.0(3) . . . . ?
P1 Si1 N1 C20 -167.3(4) . . . . ?
N2 Si1 N1 P1 -6.04(13) . . . . ?
C2 Si1 N1 P1 109.03(19) . . . . ?
C1 Si1 N1 P1 -121.64(17) . . . . ?
N3 P1 N2 C10 67.9(3) . . . . ?
N1 P1 N2 C10 -171.8(3) . . . . ?
S1 P1 N2 C10 -55.4(3) . . . . ?
Si1 P1 N2 C10 -165.6(4) . . . . ?
N3 P1 N2 Si1 -126.50(15) . . . . ?
N1 P1 N2 Si1 -6.21(13) . . . . ?
S1 P1 N2 Si1 110.24(11) . . . . ?
N1 Si1 N2 C10 170.7(3) . . . . ?
C2 Si1 N2 C10 55.8(4) . . . . ?
C1 Si1 N2 C10 -73.1(4) . . . . ?
P1 Si1 N2 C10 164.6(4) . . . . ?
N1 Si1 N2 P1 6.05(13) . . . . ?
C2 Si1 N2 P1 -108.76(19) . . . . ?
C1 Si1 N2 P1 122.26(17) . . . . ?
N2 P1 N3 C30 53.8(3) . . . . ?
N1 P1 N3 C30 -46.9(3) . . . . ?
S1 P1 N3 C30 -177.3(3) . . . . ?
Si1 P1 N3 C30 4.4(4) . . . . ?
N2 P1 N3 Tl1 -116.37(14) . . . . ?
N1 P1 N3 Tl1 142.94(13) . . . . ?
S1 P1 N3 Tl1 12.54(13) . . . . ?
Si1 P1 N3 Tl1 -165.77(6) . . . . ?
S1 Tl1 N3 C30 -179.6(3) . . . . ?
S1 Tl1 N3 P1 -9.38(10) . . . . ?
P1 N2 C10 C11 -38.9(5) . . . . ?
Si1 N2 C10 C11 161.1(3) . . . . ?
P1 N2 C10 C13 -157.4(3) . . . . ?
Si1 N2 C10 C13 42.5(5) . . . . ?
P1 N2 C10 C12 82.7(4) . . . . ?
Si1 N2 C10 C12 -77.4(5) . . . . ?
P1 N1 C20 C22 -77.5(4) . . . . ?
Si1 N1 C20 C22 86.0(4) . . . . ?
P1 N1 C20 C21 162.8(3) . . . . ?
Si1 N1 C20 C21 -33.7(5) . . . . ?
P1 N1 C20 C23 44.5(4) . . . . ?
Si1 N1 C20 C23 -152.1(3) . . . . ?
P1 N3 C30 C35 -166.7(2) . . . . ?
Tl1 N3 C30 C35 1.5(4) . . . . ?
P1 N3 C30 C31 15.3(5) . . . . ?
Tl1 N3 C30 C31 -176.5(3) . . . . ?
N3 C30 C31 C32 178.7(3) . . . . ?
C35 C30 C31 C32 0.6(5) . . . . ?
C30 C31 C32 C33 0.0(6) . . . . ?
C31 C32 C33 C34 -0.3(6) . . . . ?
C32 C33 C34 C35 -0.1(6) . . . . ?
C33 C34 C35 C30 0.7(6) . . . . ?
N3 C30 C35 C34 -179.3(3) . . . . ?
C31 C30 C35 C34 -1.0(5) . . . . ?
